data_2014608
loop_
_publ_author_name
'Joacim C. M. Gustafsson'
'Stefan T. Norberg'
'G\"oran Svensson'
'J\"orgen Albertsson'

_publ_section_title
;
 Two new phosphate langbeinites, Rb~2~YbTi(PO~4~)~3~ and
 Rb~2~Yb~0.32~Ti~1.68~(PO~4~)~3~, investigated at 293 and 150K
;
_journal_issue 2
_journal_name_full 'Acta Crystallographica Section C'
_journal_page_first i9
_journal_page_last i13
_journal_paper_doi 10.1107/S0108270104030525
_journal_volume 61
_journal_year 2005
_chemical_formula_iupac 'Rb2 Yb Ti (P O4)3'
_chemical_formula_moiety 'O12 P3 Rb2 Ti Yb'
_chemical_formula_structural
;
  'Rb2 (Ti0.675 Yb0.325)(Ti0.325 Yb0.675) (P O4)3'
;
_chemical_formula_sum 'O12 P3 Rb2 Ti Yb'
_chemical_formula_weight 676.79
_chemical_name_common Langbeinite
_space_group_IT_number 198
_symmetry_cell_setting cubic
_symmetry_space_group_name_Hall 'P 2ac 2ab 3'
_symmetry_space_group_name_H-M 'P 21 3'
_audit_creation_method 'WinGX routine CIF_UPDATE'
_cell_angle_alpha 90
_cell_angle_beta 90
_cell_angle_gamma 90
_cell_formula_units_Z 4
_cell_length_a 10.2083(2)
_cell_length_b 10.2083(2)
_cell_length_c 10.2083(2)
_cell_measurement_reflns_used 7163
_cell_measurement_temperature 293(2)
_cell_measurement_theta_max 33.02
_cell_measurement_theta_min 2.82
_cell_volume 1063.80(4)
_computing_cell_refinement 'SAINT (Siemens, 1995)'
_computing_data_collection 'SMART (Siemens, 1995)'
_computing_data_reduction
;
        SAINT and SADABS (Sheldrick, 2001)
;
_computing_molecular_graphics
;
ORTEP-3 for Windows (Farrugia, 1997) and DIAMOND (Brandenburg, 2000)
;
_computing_publication_material 'WinGX (Farrugia, 1999)'
_computing_structure_refinement 'SHELXL97 (Sheldrick, 1997)'
_computing_structure_solution 'SHELXS97 (Sheldrick, 1997)'
_diffrn_ambient_temperature 293(2)
_diffrn_measured_fraction_theta_full 0.988
_diffrn_measured_fraction_theta_max 0.988
_diffrn_measurement_device_type 'Siemens SMART CCD diffractometer'
_diffrn_measurement_method \w
_diffrn_radiation_monochromator graphite
_diffrn_radiation_type MoK\a
_diffrn_radiation_wavelength 0.71073
_diffrn_reflns_av_R_equivalents 0.0528
_diffrn_reflns_limit_h_max 15
_diffrn_reflns_limit_h_min -15
_diffrn_reflns_limit_k_max 15
_diffrn_reflns_limit_k_min -15
_diffrn_reflns_limit_l_max 15
_diffrn_reflns_limit_l_min -15
_diffrn_reflns_number 19443
_diffrn_reflns_theta_full 33.09
_diffrn_reflns_theta_max 33.09
_diffrn_reflns_theta_min 2.82
_diffrn_standards_number 0
_exptl_absorpt_coefficient_mu 19.094
_exptl_absorpt_correction_T_max 0.385
_exptl_absorpt_correction_T_min 0.257
_exptl_absorpt_correction_type multi-scan
_exptl_absorpt_process_details '(SADABS; Sheldrick   2001)'
_exptl_crystal_colour colourless
_exptl_crystal_density_diffrn 4.226
_exptl_crystal_density_method 'not measured'
_exptl_crystal_description plate
_exptl_crystal_F_000 1228
_exptl_crystal_size_max 0.07
_exptl_crystal_size_mid 0.06
_exptl_crystal_size_min 0.05
_refine_diff_density_max 0.632
_refine_diff_density_min -1.35
_refine_ls_abs_structure_details 'Flack (1983)'
_refine_ls_abs_structure_Flack 0.021(16)
_refine_ls_extinction_method none
_refine_ls_goodness_of_fit_ref 1.237
_refine_ls_matrix_type full
_refine_ls_number_constraints 8
_refine_ls_number_parameters 60
_refine_ls_number_reflns 1338
_refine_ls_number_restraints 1
_refine_ls_restrained_S_all 1.237
_refine_ls_R_factor_all 0.0242
_refine_ls_R_factor_gt 0.024
_refine_ls_shift/su_max 0.001
_refine_ls_shift/su_mean 0
_refine_ls_structure_factor_coef Fsqd
_refine_ls_weighting_details 'calc w=1/[\s^2^(Fo^2^)+(0.01P)^2^+7.1387P] where P=(Fo^2^+2Fc^2^)/3'
_refine_ls_weighting_scheme calc
_refine_ls_wR_factor_all 0.0563
_refine_ls_wR_factor_gt 0.0562
_refine_ls_wR_factor_ref 0.0563
_reflns_number_gt 1326
_reflns_number_total 1338
_reflns_threshold_expression 'F^2^ > 2\s(F^2^)'
_cod_data_source_file bc1051.cif
_cod_data_source_block I_293_K
_cod_original_sg_symbol_Hall P_2ac_2ab_3
_cod_database_code 2014608

loop_
_symmetry_equiv_pos_as_xyz
'x, y, z'
'-x+1/2, -y, z+1/2'
'x+1/2, -y+1/2, -z'
'-x, y+1/2, -z+1/2'
'y, z, x'
'-y+1/2, -z, x+1/2'
'y+1/2, -z+1/2, -x'
'-y, z+1/2, -x+1/2'
'z, x, y'
'-z, x+1/2, -y+1/2'
'-z+1/2, -x, y+1/2'
'z+1/2, -x+1/2, -y'

loop_
_atom_site_label
_atom_site_fract_x
_atom_site_fract_y
_atom_site_fract_z
_atom_site_U_iso_or_equiv
_atom_site_adp_type
_atom_site_calc_flag
_atom_site_refinement_flags
_atom_site_occupancy
_atom_site_disorder_assembly
_atom_site_disorder_group
_atom_site_type_symbol
Rb1 0.42953(5) 0.57047(5) 1.07047(5) 0.02018(16) Uani d S 1 . . Rb
Rb2 0.20801(5) 0.79199(5) 1.29199(5) 0.02390(19) Uani d S 1 . . Rb
Yb1 0.08348(2) 0.58348(2) 0.91652(2) 0.00835(10) Uani d SP 0.6754(17) . . Yb
Ti1 0.08348(2) 0.58348(2) 0.91652(2) 0.00835(10) Uani d SP 0.3246(17) . . Ti
Yb2 0.35245(4) 0.85245(4) 0.64755(4) 0.00938(16) Uani d SP 0.3247(17) . . Yb
Ti2 0.35245(4) 0.85245(4) 0.64755(4) 0.00938(16) Uani d SP 0.6753(17) . . Ti
P 0.26495(13) 0.87881(12) 0.95812(13) 0.0159(2) Uani d . 1 . . P
O1 0.4024(5) 0.8524(5) 1.0058(4) 0.0308(9) Uani d . 1 . . O
O2 0.1807(5) 0.7568(5) 0.9795(5) 0.0361(12) Uani d . 1 . . O
O3 0.2645(5) 0.9171(5) 0.8125(5) 0.0334(10) Uani d . 1 . . O
O4 0.2031(5) 0.9908(5) 1.0365(6) 0.0397(13) Uani d . 1 . . O

loop_
_atom_site_aniso_label
_atom_site_aniso_U_11
_atom_site_aniso_U_22
_atom_site_aniso_U_33
_atom_site_aniso_U_12
_atom_site_aniso_U_13
_atom_site_aniso_U_23
Rb1 0.02018(16) 0.02018(16) 0.02018(16) 0.00167(17) 0.00167(17) -0.00167(17)
Rb2 0.02390(19) 0.02390(19) 0.02390(19) 0.00101(19) 0.00101(19) -0.00101(19)
Yb1 0.00835(10) 0.00835(10) 0.00835(10) -0.00094(8) 0.00094(8) 0.00094(8)
Ti1 0.00835(10) 0.00835(10) 0.00835(10) -0.00094(8) 0.00094(8) 0.00094(8)
Yb2 0.00938(16) 0.00938(16) 0.00938(16) 0.00015(12) -0.00015(12) -0.00015(12)
Ti2 0.00938(16) 0.00938(16) 0.00938(16) 0.00015(12) -0.00015(12) -0.00015(12)
P 0.0181(5) 0.0124(5) 0.0173(5) -0.0003(4) -0.0007(4) -0.0012(4)
O1 0.030(2) 0.031(2) 0.031(2) 0.0086(18) -0.0062(18) -0.0006(18)
O2 0.043(3) 0.027(2) 0.039(3) -0.015(2) 0.005(2) -0.005(2)
O3 0.042(3) 0.030(2) 0.028(2) -0.002(2) -0.0082(19) 0.0151(19)
O4 0.031(2) 0.026(2) 0.062(4) 0.0076(19) -0.008(2) -0.021(2)

loop_
_atom_type_symbol
_atom_type_description
_atom_type_scat_dispersion_real
_atom_type_scat_dispersion_imag
_atom_type_scat_source
O O 0.0106 0.006 'International Tables Vol C Tables 4.2.6.8 and 6.1.1.4'
P P 0.1023 0.0942 'International Tables Vol C Tables 4.2.6.8 and 6.1.1.4'
Rb Rb -0.9393 2.9676 'International Tables Vol C Tables 4.2.6.8 and 6.1.1.4'
Ti Ti 0.2776 0.4457 'International Tables Vol C Tables 4.2.6.8 and 6.1.1.4'
Yb Yb -0.385 5.5486 'International Tables Vol C Tables 4.2.6.8 and 6.1.1.4'

loop_
_geom_angle_atom_site_label_1
_geom_angle_atom_site_label_2
_geom_angle_atom_site_label_3
_geom_angle_site_symmetry_1
_geom_angle_site_symmetry_3
_geom_angle
O1 Rb1 O1 . 11_665 98.41(12)
O1 Rb1 O1 . 8_646 98.41(12)
O1 Rb1 O1 11_665 8_646 98.41(12)
O1 Rb1 O4 . 7_466 99.34(15)
O1 Rb1 O4 11_665 7_466 150.75(13)
O1 Rb1 O4 8_646 7_466 101.77(14)
O1 Rb1 O4 . 3_567 101.77(14)
O1 Rb1 O4 11_665 3_567 99.33(15)
O1 Rb1 O4 8_646 3_567 150.75(13)
O4 Rb1 O4 7_466 3_567 54.26(14)
O1 Rb1 O4 . 12_457 150.75(13)
O1 Rb1 O4 11_665 12_457 101.77(13)
O1 Rb1 O4 8_646 12_457 99.34(15)
O4 Rb1 O4 7_466 12_457 54.26(14)
O4 Rb1 O4 3_567 12_457 54.26(14)
O1 Rb1 O2 . 7_466 85.63(13)
O1 Rb1 O2 11_665 7_466 158.23(12)
O1 Rb1 O2 8_646 7_466 59.82(12)
O4 Rb1 O2 7_466 7_466 46.78(12)
O4 Rb1 O2 3_567 7_466 100.76(14)
O4 Rb1 O2 12_457 7_466 83.44(15)
O1 Rb1 O2 . 3_567 59.82(12)
O1 Rb1 O2 11_665 3_567 85.63(13)
O1 Rb1 O2 8_646 3_567 158.23(12)
O4 Rb1 O2 7_466 3_567 83.44(15)
O4 Rb1 O2 3_567 3_567 46.78(12)
O4 Rb1 O2 12_457 3_567 100.76(14)
O2 Rb1 O2 7_466 3_567 114.43(7)
O1 Rb1 O2 . 12_457 158.23(12)
O1 Rb1 O2 11_665 12_457 59.82(12)
O1 Rb1 O2 8_646 12_457 85.63(13)
O4 Rb1 O2 7_466 12_457 100.76(14)
O4 Rb1 O2 3_567 12_457 83.44(15)
O4 Rb1 O2 12_457 12_457 46.78(12)
O2 Rb1 O2 7_466 12_457 114.43(7)
O2 Rb1 O2 3_567 12_457 114.43(7)
O1 Rb1 O2 . 11_665 53.76(12)
O1 Rb1 O2 11_665 11_665 46.17(12)
O1 Rb1 O2 8_646 11_665 112.95(13)
O4 Rb1 O2 7_466 11_665 137.82(15)
O4 Rb1 O2 3_567 11_665 96.09(13)
O4 Rb1 O2 12_457 11_665 135.86(15)
O2 Rb1 O2 7_466 11_665 138.52(9)
O2 Rb1 O2 3_567 11_665 55.61(18)
O2 Rb1 O2 12_457 11_665 104.925(14)
O1 Rb1 O2 . . 46.17(12)
O1 Rb1 O2 11_665 . 112.95(13)
O1 Rb1 O2 8_646 . 53.76(12)
O4 Rb1 O2 7_466 . 96.09(13)
O4 Rb1 O2 3_567 . 135.86(15)
O4 Rb1 O2 12_457 . 137.82(15)
O2 Rb1 O2 7_466 . 55.61(18)
O2 Rb1 O2 3_567 . 104.925(14)
O2 Rb1 O2 12_457 . 138.52(9)
O2 Rb1 O2 11_665 . 86.30(13)
O1 Rb1 O2 . 8_646 112.95(13)
O1 Rb1 O2 11_665 8_646 53.76(12)
O1 Rb1 O2 8_646 8_646 46.17(12)
O4 Rb1 O2 7_466 8_646 135.86(15)
O4 Rb1 O2 3_567 8_646 137.82(15)
O4 Rb1 O2 12_457 8_646 96.09(13)
O2 Rb1 O2 7_466 8_646 104.925(14)
O2 Rb1 O2 3_567 8_646 138.52(9)
O2 Rb1 O2 12_457 8_646 55.61(18)
O2 Rb1 O2 11_665 8_646 86.30(13)
O2 Rb1 O2 . 8_646 86.30(13)
O3 Rb2 O3 2_575 10_657 91.73(13)
O3 Rb2 O3 2_575 5_456 91.73(13)
O3 Rb2 O3 10_657 5_456 91.73(13)
O3 Rb2 O2 2_575 11_665 80.16(14)
O3 Rb2 O2 10_657 11_665 100.84(13)
O3 Rb2 O2 5_456 11_665 165.17(13)
O3 Rb2 O2 2_575 8_646 165.17(13)
O3 Rb2 O2 10_657 8_646 80.16(14)
O3 Rb2 O2 5_456 8_646 100.84(13)
O2 Rb2 O2 11_665 8_646 89.14(15)
O3 Rb2 O2 2_575 . 100.84(13)
O3 Rb2 O2 10_657 . 165.17(14)
O3 Rb2 O2 5_456 . 80.16(14)
O2 Rb2 O2 11_665 . 89.14(15)
O2 Rb2 O2 8_646 . 89.14(15)
O3 Rb2 O4 2_575 11_665 82.41(14)
O3 Rb2 O4 10_657 11_665 56.41(13)
O3 Rb2 O4 5_456 11_665 147.16(13)
O2 Rb2 O4 11_665 11_665 44.44(12)
O2 Rb2 O4 8_646 11_665 82.76(12)
O2 Rb2 O4 . 11_665 132.68(13)
O3 Rb2 O4 2_575 8_646 147.16(13)
O3 Rb2 O4 10_657 8_646 82.41(14)
O3 Rb2 O4 5_456 8_646 56.41(13)
O2 Rb2 O4 11_665 8_646 132.68(13)
O2 Rb2 O4 8_646 8_646 44.44(12)
O2 Rb2 O4 . 8_646 82.76(13)
O4 Rb2 O4 11_665 8_646 119.16(3)
O3 Rb2 O4 2_575 . 56.41(12)
O3 Rb2 O4 10_657 . 147.16(13)
O3 Rb2 O4 5_456 . 82.41(14)
O2 Rb2 O4 11_665 . 82.76(12)
O2 Rb2 O4 8_646 . 132.68(13)
O2 Rb2 O4 . . 44.44(12)
O4 Rb2 O4 11_665 . 119.16(3)
O4 Rb2 O4 8_646 . 119.16(3)
O3 Rb2 O4 2_575 2_575 44.64(13)
O3 Rb2 O4 10_657 2_575 50.35(13)
O3 Rb2 O4 5_456 2_575 106.45(12)
O2 Rb2 O4 11_665 2_575 76.43(13)
O2 Rb2 O4 8_646 2_575 122.87(12)
O2 Rb2 O4 . 2_575 143.94(12)
O4 Rb2 O4 11_665 2_575 48.72(16)
O4 Rb2 O4 8_646 2_575 130.98(10)
O4 Rb2 O4 . 2_575 100.35(3)
O3 Rb2 O4 2_575 10_657 106.45(12)
O3 Rb2 O4 10_657 10_657 44.64(13)
O3 Rb2 O4 5_456 10_657 50.35(13)
O2 Rb2 O4 11_665 10_657 143.94(12)
O2 Rb2 O4 8_646 10_657 76.43(13)
O2 Rb2 O4 . 10_657 122.87(12)
O4 Rb2 O4 11_665 10_657 100.35(3)
O4 Rb2 O4 8_646 10_657 48.72(17)
O4 Rb2 O4 . 10_657 130.98(10)
O4 Rb2 O4 2_575 10_657 83.96(12)
O3 Rb2 O4 2_575 5_456 50.35(13)
O3 Rb2 O4 10_657 5_456 106.45(12)
O3 Rb2 O4 5_456 5_456 44.64(13)
O2 Rb2 O4 11_665 5_456 122.87(12)
O2 Rb2 O4 8_646 5_456 143.94(12)
O2 Rb2 O4 . 5_456 76.43(13)
O4 Rb2 O4 11_665 5_456 130.98(10)
O4 Rb2 O4 8_646 5_456 100.35(3)
O4 Rb2 O4 . 5_456 48.72(16)
O4 Rb2 O4 2_575 5_456 83.96(12)
O4 Rb2 O4 10_657 5_456 83.96(12)
O1 Yb1 O1 9_455 8_646 93.38(18)
O1 Yb1 O1 9_455 3_467 93.38(18)
O1 Yb1 O1 8_646 3_467 93.38(18)
O1 Yb1 O2 9_455 . 174.2(2)
O1 Yb1 O2 8_646 . 84.5(2)
O1 Yb1 O2 3_467 . 92.1(2)
O1 Yb1 O2 9_455 10_656 92.1(2)
O1 Yb1 O2 8_646 10_656 174.2(2)
O1 Yb1 O2 3_467 10_656 84.46(19)
O2 Yb1 O2 . 10_656 90.24(19)
O1 Yb1 O2 9_455 7_466 84.46(19)
O1 Yb1 O2 8_646 7_466 92.1(2)
O1 Yb1 O2 3_467 7_466 174.2(2)
O2 Yb1 O2 . 7_466 90.24(19)
O2 Yb1 O2 10_656 7_466 90.24(19)
O1 Yb1 P 9_455 9_455 11.86(13)
O1 Yb1 P 8_646 9_455 82.05(13)
O1 Yb1 P 3_467 9_455 90.53(13)
O2 Yb1 P . 9_455 166.37(15)
O2 Yb1 P 10_656 9_455 103.32(15)
O2 Yb1 P 7_466 9_455 88.41(14)
O1 Yb1 P 9_455 8_646 90.53(13)
O1 Yb1 P 8_646 8_646 11.86(13)
O1 Yb1 P 3_467 8_646 82.05(13)
O2 Yb1 P . 8_646 88.41(14)
O2 Yb1 P 10_656 8_646 166.37(15)
O2 Yb1 P 7_466 8_646 103.32(15)
P Yb1 P 9_455 8_646 78.72(3)
O1 Yb1 P 9_455 3_467 82.05(13)
O1 Yb1 P 8_646 3_467 90.53(13)
O1 Yb1 P 3_467 3_467 11.86(13)
O2 Yb1 P . 3_467 103.32(15)
O2 Yb1 P 10_656 3_467 88.41(14)
O2 Yb1 P 7_466 3_467 166.37(15)
P Yb1 P 9_455 3_467 78.72(3)
P Yb1 P 8_646 3_467 78.72(3)
O1 Yb1 Rb1 9_455 . 115.98(13)
O1 Yb1 Rb1 8_646 . 49.42(13)
O1 Yb1 Rb1 3_467 . 131.02(13)
O2 Yb1 Rb1 . . 58.67(16)
O2 Yb1 Rb1 10_656 . 129.02(14)
O2 Yb1 Rb1 7_466 . 54.54(16)
P Yb1 Rb1 9_455 . 110.19(2)
P Yb1 Rb1 8_646 . 60.78(2)
P Yb1 Rb1 3_467 . 134.46(2)
O1 Yb1 Rb1 9_455 2_564 49.42(13)
O1 Yb1 Rb1 8_646 2_564 131.02(13)
O1 Yb1 Rb1 3_467 2_564 115.98(13)
O2 Yb1 Rb1 . 2_564 129.02(14)
O2 Yb1 Rb1 10_656 2_564 54.54(16)
O2 Yb1 Rb1 7_466 2_564 58.67(16)
P Yb1 Rb1 9_455 2_564 60.78(2)
P Yb1 Rb1 8_646 2_564 134.46(2)
P Yb1 Rb1 3_467 2_564 110.19(2)
Rb1 Yb1 Rb1 . 2_564 112.851(6)
O3 Yb2 O3 . 10_656 92.69(19)
O3 Yb2 O3 . 7_466 92.69(19)
O3 Yb2 O3 10_656 7_466 92.69(19)
O3 Yb2 O4 . 6_675 86.3(2)
O3 Yb2 O4 10_656 6_675 172.5(2)
O3 Yb2 O4 7_466 6_675 94.8(2)
O3 Yb2 O4 . 2_574 94.8(2)
O3 Yb2 O4 10_656 2_574 86.3(2)
O3 Yb2 O4 7_466 2_574 172.5(2)
O4 Yb2 O4 6_675 2_574 86.4(2)
O3 Yb2 O4 . 11_664 172.5(2)
O3 Yb2 O4 10_656 11_664 94.8(2)
O3 Yb2 O4 7_466 11_664 86.3(2)
O4 Yb2 O4 6_675 11_664 86.4(2)
O4 Yb2 O4 2_574 11_664 86.4(2)
O3 Yb2 P . . 18.77(13)
O3 Yb2 P 10_656 . 97.14(13)
O3 Yb2 P 7_466 . 74.31(14)
O4 Yb2 P 6_675 . 84.26(15)
O4 Yb2 P 2_574 . 113.18(16)
O4 Yb2 P 11_664 . 157.62(18)
O3 Yb2 P . 10_656 74.31(14)
O3 Yb2 P 10_656 10_656 18.77(13)
O3 Yb2 P 7_466 10_656 97.14(13)
O4 Yb2 P 6_675 10_656 157.62(18)
O4 Yb2 P 2_574 10_656 84.26(15)
O4 Yb2 P 11_664 10_656 113.18(16)
P Yb2 P . 10_656 80.84(4)
O3 Yb2 P . 7_466 97.14(13)
O3 Yb2 P 10_656 7_466 74.31(14)
O3 Yb2 P 7_466 7_466 18.77(13)
O4 Yb2 P 6_675 7_466 113.18(16)
O4 Yb2 P 2_574 7_466 157.62(18)
O4 Yb2 P 11_664 7_466 84.26(15)
P Yb2 P . 7_466 80.84(4)
P Yb2 P 10_656 7_466 80.84(4)
O3 Yb2 Rb1 . 4_656 123.34(14)
O3 Yb2 Rb1 10_656 4_656 123.34(14)
O3 Yb2 Rb1 7_466 4_656 123.34(14)
O4 Yb2 Rb1 6_675 4_656 52.22(14)
O4 Yb2 Rb1 2_574 4_656 52.22(14)
O4 Yb2 Rb1 11_664 4_656 52.22(14)
P Yb2 Rb1 . 4_656 131.52(2)
P Yb2 Rb1 10_656 4_656 131.52(2)
P Yb2 Rb1 7_466 4_656 131.52(2)
O3 Yb2 Rb2 . 1_554 130.45(13)
O3 Yb2 Rb2 10_656 1_554 47.29(13)
O3 Yb2 Rb2 7_466 1_554 113.49(13)
O4 Yb2 Rb2 6_675 1_554 129.22(14)
O4 Yb2 Rb2 2_574 1_554 60.69(18)
O4 Yb2 Rb2 11_664 1_554 56.34(18)
P Yb2 Rb2 . 1_554 142.20(3)
P Yb2 Rb2 10_656 1_554 61.75(2)
P Yb2 Rb2 7_466 1_554 97.37(2)
Rb1 Yb2 Rb2 4_656 1_554 77.062(10)
O1 P O2 . . 109.3(3)
O1 P O4 . . 110.3(3)
O2 P O4 . . 107.6(3)
O1 P O3 . . 111.1(3)
O2 P O3 . . 110.1(3)
O4 P O3 . . 108.3(3)
O1 P Yb2 . . 92.50(19)
O2 P Yb2 . . 102.9(2)
O4 P Yb2 . . 132.3(2)
O1 P Rb1 . 3_467 165.8(2)
O2 P Rb1 . 3_467 65.1(2)
O4 P Rb1 . 3_467 61.76(19)
O3 P Rb1 . 3_467 83.0(2)
Yb2 P Rb1 . 3_467 101.41(4)
O2 P Yb1 . 3_567 123.9(2)
O4 P Yb1 . 3_567 96.26(19)
O3 P Yb1 . 3_567 109.1(2)
Yb2 P Yb1 . 3_567 96.21(3)
Rb1 P Yb1 3_467 3_567 157.75(4)
O1 P Rb2 . . 78.41(19)
O2 P Rb2 . . 64.5(2)
O4 P Rb2 . . 67.6(2)
O3 P Rb2 . . 170.5(2)
Yb2 P Rb2 . . 160.03(4)
Rb1 P Rb2 3_467 . 87.52(3)
Yb1 P Rb2 3_567 . 80.22(3)
O1 P Rb1 . . 48.29(19)
O2 P Rb1 . . 61.6(2)
O4 P Rb1 . . 130.7(2)
O3 P Rb1 . . 120.7(2)
Yb2 P Rb1 . . 95.97(3)
Rb1 P Rb1 3_467 . 126.33(4)
Yb1 P Rb1 3_567 . 64.27(2)
Rb2 P Rb1 . . 64.67(3)
O1 P Rb2 . 2_574 103.6(2)
O2 P Rb2 . 2_574 146.1(2)
O4 P Rb2 . 2_574 66.4(2)
O3 P Rb2 . 2_574 48.7(2)
Yb2 P Rb2 . 2_574 67.77(2)
Rb1 P Rb2 3_467 2_574 84.36(3)
Yb1 P Rb2 3_567 2_574 89.91(3)
Rb2 P Rb2 . 2_574 131.46(4)
Rb1 P Rb2 . 2_574 148.49(4)
P O1 Ti1 . 3_567 151.4(3)
P O1 Yb1 . 3_567 151.4(3)
P O1 Rb1 . . 109.4(2)
Ti1 O1 Rb1 3_567 . 97.78(16)
Yb1 O1 Rb1 3_567 . 97.78(16)
P O1 Rb2 . . 77.2(2)
Ti1 O1 Rb2 3_567 . 103.39(16)
Yb1 O1 Rb2 3_567 . 103.39(16)
Rb1 O1 Rb2 . . 72.74(11)
P O2 Yb1 . . 153.7(3)
P O2 Rb1 . 3_467 88.8(2)
Yb1 O2 Rb1 . 3_467 92.10(19)
P O2 Rb2 . . 90.1(2)
Yb1 O2 Rb2 . . 115.59(19)
Rb1 O2 Rb2 3_467 . 99.68(15)
P O2 Rb1 . . 94.4(2)
Yb1 O2 Rb1 . . 87.98(17)
Rb1 O2 Rb1 3_467 . 172.64(18)
Rb2 O2 Rb1 . . 73.72(12)
P O3 Yb2 . . 136.2(3)
P O3 Rb2 . 2_574 108.7(3)
Yb2 O3 Rb2 . 2_574 102.97(17)
P O3 Rb1 . 3_467 72.12(19)
Yb2 O3 Rb1 . 3_467 134.9(2)
Rb2 O3 Rb1 2_574 3_467 94.41(14)
P O4 Ti2 . 2_575 171.8(3)
P O4 Yb2 . 2_575 171.8(3)
P O4 Rb1 . 3_467 92.1(2)
Ti2 O4 Rb1 2_575 3_467 96.01(17)
Yb2 O4 Rb1 2_575 3_467 96.01(17)
P O4 Rb2 . . 87.0(2)
Ti2 O4 Rb2 2_575 . 92.7(2)
Yb2 O4 Rb2 2_575 . 92.7(2)
Rb1 O4 Rb2 3_467 . 99.76(16)
P O4 Rb2 . 2_574 89.6(3)
Ti2 O4 Rb2 2_575 2_574 88.35(18)
Yb2 O4 Rb2 2_575 2_574 88.35(18)
Rb1 O4 Rb2 3_467 2_574 96.47(15)
Rb2 O4 Rb2 . 2_574 163.52(17)

loop_
_geom_bond_atom_site_label_1
_geom_bond_atom_site_label_2
_geom_bond_site_symmetry_2
_geom_bond_distance
_geom_bond_publ_flag
Rb1 O1 . 2.966(5) ?
Rb1 O1 11_665 2.966(5) ?
Rb1 O1 8_646 2.966(5) ?
Rb1 O4 7_466 3.064(5) ?
Rb1 O4 3_567 3.064(5) ?
Rb1 O4 12_457 3.064(5) ?
Rb1 O2 7_466 3.153(6) ?
Rb1 O2 3_567 3.153(6) ?
Rb1 O2 12_457 3.153(6) ?
Rb1 O2 11_665 3.306(6) ?
Rb1 O2 . 3.306(6) ?
Rb1 O2 8_646 3.306(6) ?
Rb2 O3 2_575 2.990(5) ?
Rb2 O3 10_657 2.990(5) ?
Rb2 O3 5_456 2.990(5) ?
Rb2 O2 11_665 3.222(5) ?
Rb2 O2 8_646 3.222(5) ?
Rb2 O2 . 3.222(5) ?
Rb2 O4 11_665 3.305(6) ?
Rb2 O4 8_646 3.305(6) ?
Rb2 O4 . 3.305(6) ?
Rb2 O4 2_575 3.460(6) ?
Rb2 O4 10_657 3.460(6) ?
Rb2 O4 5_456 3.460(6) ?
Yb1 O1 9_455 2.115(5) ?
Yb1 O1 8_646 2.115(5) ?
Yb1 O1 3_467 2.115(5) ?
Yb1 O2 . 2.128(5) ?
Yb1 O2 10_656 2.128(5) ?
Yb1 O2 7_466 2.128(5) ?
Yb1 P 9_455 3.5155(14) ?
Yb1 P 8_646 3.5155(14) ?
Yb1 P 3_467 3.5155(14) ?
Yb1 Rb1 2_564 3.8687(3) ?
Yb2 O3 . 2.019(6) ?
Yb2 O3 10_656 2.019(6) ?
Yb2 O3 7_466 2.019(6) ?
Yb2 O4 6_675 2.041(5) ?
Yb2 O4 2_574 2.041(5) ?
Yb2 O4 11_664 2.041(5) ?
Yb2 P . 3.3048(14) ?
Yb2 P 10_656 3.3048(14) ?
Yb2 P 7_466 3.3048(14) ?
Yb2 Rb1 4_656 3.8549(11) ?
Yb2 Rb2 1_554 3.9660(4) ?
P O1 . 1.510(5) ?
P O2 . 1.529(5) ?
P O4 . 1.532(5) ?
P O3 . 1.537(5) ?
P Rb1 3_467 3.4753(15) ?
P Yb1 3_567 3.5155(14) ?
P Rb2 2_574 3.7743(15) ?
O1 Ti1 3_567 2.115(5) ?
O1 Yb1 3_567 2.115(5) ?
O2 Rb1 3_467 3.153(6) ?
O3 Rb2 2_574 2.990(5) ?
O3 Rb1 3_467 3.624(5) ?
O4 Ti2 2_575 2.041(5) ?
O4 Yb2 2_575 2.041(5) ?
O4 Rb1 3_467 3.064(5) ?
O4 Rb2 2_574 3.460(6) ?
